data_7105767
loop_
_publ_author_name
'Sharon Baillie'
'William Clegg'
'Pablo Garcia-Alvarez'
'Eva Hevia'
'Alan R. Kennedy'
'Jan Klett'
'Luca Russo'

_publ_section_title
;
 Synthesis and Characterization of an Infinite Sheet of Metal-Alkyl Bonds:
 Unfolding the Elusive Structure of an Unsolvated Alkali-Metal
 Trisalkylmagnesiate
;
_journal_name_full Chem.Commun.
_journal_page_first 388
_journal_paper_doi 10.1039/c0cc02164d
_journal_volume 47
_journal_year 2011
_chemical_formula_moiety 'C4 H11 Na Si'
_chemical_formula_sum 'C4 H11 Na Si'
_chemical_formula_weight 110.21
_chemical_name_systematic
;
?
;
_space_group_IT_number 15
_symmetry_cell_setting monoclinic
_symmetry_space_group_name_Hall '-C 2yc'
_symmetry_space_group_name_H-M 'C 1 2/c 1'
_atom_sites_solution_hydrogens geom
_atom_sites_solution_primary direct
_atom_sites_solution_secondary difmap
_audit_creation_method shelxl-97
_cell_angle_alpha 90.00
_cell_angle_beta 123.555(14)
_cell_angle_gamma 90.00
_cell_formula_units_Z 16
_cell_length_a 21.481(2)
_cell_length_b 12.4281(7)
_cell_length_c 12.7071(12)
_cell_measurement_reflns_used 2673
_cell_measurement_temperature 123(2)
_cell_measurement_theta_max 28.91
_cell_measurement_theta_min 3.17
_cell_volume 2827.1(6)
_computing_cell_refinement CrysAlisPro
_computing_data_collection CrysAlisPro
_computing_data_reduction CrysAlisPro
_computing_publication_material SHELXL97
_computing_structure_refinement SHELXL97
_computing_structure_solution SHELXS97
_diffrn_ambient_temperature 123(2)
_diffrn_measured_fraction_theta_full 0.985
_diffrn_measured_fraction_theta_max 0.867
_diffrn_measurement_device_type 'Oxford Diffraction Xcalibur'
_diffrn_measurement_method '\w scans'
_diffrn_radiation_monochromator graphite
_diffrn_radiation_source 'fine-focus sealed tube'
_diffrn_radiation_type MoK\a
_diffrn_radiation_wavelength 0.71073
_diffrn_reflns_av_R_equivalents 0.0285
_diffrn_reflns_av_sigmaI/netI 0.0613
_diffrn_reflns_limit_h_max 22
_diffrn_reflns_limit_h_min -28
_diffrn_reflns_limit_k_max 16
_diffrn_reflns_limit_k_min -16
_diffrn_reflns_limit_l_max 17
_diffrn_reflns_limit_l_min -14
_diffrn_reflns_number 7086
_diffrn_reflns_theta_full 27.00
_diffrn_reflns_theta_max 28.97
_diffrn_reflns_theta_min 3.18
_diffrn_standards_number 0
_exptl_absorpt_coefficient_mu 0.271
_exptl_absorpt_correction_T_max 1.000
_exptl_absorpt_correction_T_min 0.897
_exptl_absorpt_correction_type multi-scan
_exptl_absorpt_process_details CrysAlisPro
_exptl_crystal_colour colourless
_exptl_crystal_density_diffrn 1.036
_exptl_crystal_density_method 'not measured'
_exptl_crystal_description prism
_exptl_crystal_F_000 960
_exptl_crystal_size_max 0.35
_exptl_crystal_size_mid 0.05
_exptl_crystal_size_min 0.05
_refine_diff_density_max 0.377
_refine_diff_density_min -0.233
_refine_diff_density_rms 0.052
_refine_ls_extinction_method none
_refine_ls_goodness_of_fit_ref 0.928
_refine_ls_hydrogen_treatment mixed
_refine_ls_matrix_type full
_refine_ls_number_parameters 131
_refine_ls_number_reflns 3258
_refine_ls_number_restraints 0
_refine_ls_restrained_S_all 0.928
_refine_ls_R_factor_all 0.0540
_refine_ls_R_factor_gt 0.0332
_refine_ls_shift/su_max 0.000
_refine_ls_shift/su_mean 0.000
_refine_ls_structure_factor_coef Fsqd
_refine_ls_weighting_details 'calc w=1/[\s^2^(Fo^2^)+(0.0334P)^2^+0.0000P] where P=(Fo^2^+2Fc^2^)/3'
_refine_ls_weighting_scheme calc
_refine_ls_wR_factor_gt 0.0704
_refine_ls_wR_factor_ref 0.0728
_reflns_number_gt 2273
_reflns_number_total 3258
_reflns_threshold_expression I>2\s(I)
_cod_data_source_file C0CC02164D.TXT
_cod_data_source_block jksha11_compound3
_cod_depositor_comments
;
The following automatic conversions were performed:
'_refine_ls_structure_factor_coef' value 'fsqd' changed to 'Fsqd'
according to '/home/saulius/struct/CIF-dictionaries/cif_core.dic'
dictionary named 'cif_core.dic' version 2.4.1 from
2010-06-29.

'_atom_site_adp_type' value 'uani' changed to 'Uani'
according to '/home/saulius/struct/CIF-dictionaries/cif_core.dic'
dictionary named 'cif_core.dic' version 2.4.1 from 2010-06-29 (12
times).

'_atom_site_adp_type' value 'uiso' changed to 'Uiso' according to
'/home/saulius/struct/CIF-dictionaries/cif_core.dic' dictionary named
'cif_core.dic' version 2.4.1 from 2010-06-29 (22
times).

'_atom_site_refinement_flags' value 'r' changed to 'R' according
to '/home/saulius/struct/CIF-dictionaries/cif_core.dic' dictionary named
'cif_core.dic' version 2.4.1 from 2010-06-29 (18 times).

Automatic conversion script
Id: cif_fix_enum 1527 2010-12-29 10:47:43Z saulius 
;
_cod_original_cell_volume 2827.1(4)
_cod_original_sg_symbol_H-M 'C 2/c'
_cod_database_code 7105767

loop_
_symmetry_equiv_pos_as_xyz
'x, y, z'
'-x, y, -z+1/2'
'x+1/2, y+1/2, z'
'-x+1/2, y+1/2, -z+1/2'
'-x, -y, -z'
'x, -y, z-1/2'
'-x+1/2, -y+1/2, -z'
'x+1/2, -y+1/2, z-1/2'

loop_
_atom_site_label
_atom_site_type_symbol
_atom_site_fract_x
_atom_site_fract_y
_atom_site_fract_z
_atom_site_U_iso_or_equiv
_atom_site_adp_type
_atom_site_occupancy
_atom_site_symmetry_multiplicity
_atom_site_calc_flag
_atom_site_refinement_flags
_atom_site_disorder_assembly
_atom_site_disorder_group
si2 si 0.00653(3) 0.78245(4) 0.46717(4) 0.01635(12) Uani 1 1 d . . .
si1 si -0.20710(3) 0.54468(4) 0.50701(5) 0.02347(13) Uani 1 1 d . . .
na2 na -0.01084(4) 0.57886(5) 0.62156(5) 0.02054(16) Uani 1 1 d . . .
na1 na -0.08123(3) 0.37317(5) 0.68018(5) 0.01982(16) Uani 1 1 d . . .
c2 c 0.00722(11) 0.64103(14) 0.42923(15) 0.0172(4) Uani 1 1 d . . .
c1 c -0.11874(10) 0.57171(15) 0.65697(16) 0.0195(4) Uani 1 1 d . . .
c23 c -0.01011(10) 0.81543(14) 0.59451(15) 0.0245(4) Uani 1 1 d . . .
h23a h -0.0577 0.7840 0.5727 0.037 Uiso 1 1 calc R . .
h23b h -0.0119 0.8937 0.6018 0.037 Uiso 1 1 calc R . .
h23c h 0.0306 0.7858 0.6752 0.037 Uiso 1 1 calc R . .
c22 c -0.07080(10) 0.85297(16) 0.32293(16) 0.0326(5) Uani 1 1 d . . .
h22a h -0.0595 0.8545 0.2581 0.049 Uiso 1 1 calc R . .
h22b h -0.0754 0.9268 0.3449 0.049 Uiso 1 1 calc R . .
h22c h -0.1179 0.8145 0.2905 0.049 Uiso 1 1 calc R . .
c21 c 0.09838(10) 0.84639(15) 0.52176(16) 0.0293(4) Uani 1 1 d . . .
h21a h 0.1089 0.8384 0.4563 0.044 Uiso 1 1 calc R . .
h21b h 0.1379 0.8113 0.5996 0.044 Uiso 1 1 calc R . .
h21c h 0.0965 0.9230 0.5380 0.044 Uiso 1 1 calc R . .
c13 c -0.29431(10) 0.60217(16) 0.4844(2) 0.0405(5) Uani 1 1 d . . .
h13a h -0.2917 0.6809 0.4853 0.061 Uiso 1 1 calc R . .
h13b h -0.2991 0.5777 0.5529 0.061 Uiso 1 1 calc R . .
h13c h -0.3377 0.5780 0.4033 0.061 Uiso 1 1 calc R . .
c12 c -0.22584(10) 0.39472(16) 0.48577(19) 0.0407(5) Uani 1 1 d . . .
h12a h -0.2214 0.3650 0.5611 0.061 Uiso 1 1 calc R . .
h12b h -0.1894 0.3598 0.4734 0.061 Uiso 1 1 calc R . .
h12c h -0.2764 0.3818 0.4118 0.061 Uiso 1 1 calc R . .
c11 c -0.20305(11) 0.59132(18) 0.37010(17) 0.0414(5) Uani 1 1 d . . .
h11a h -0.2510 0.5768 0.2909 0.062 Uiso 1 1 calc R . .
h11b h -0.1632 0.5527 0.3703 0.062 Uiso 1 1 calc R . .
h11c h -0.1928 0.6688 0.3778 0.062 Uiso 1 1 calc R . .
h2b h 0.0486(10) 0.6043(14) 0.4952(15) 0.025(5) Uiso 1 1 d . . .
h1b h -0.1272(10) 0.5575(15) 0.7214(16) 0.035(5) Uiso 1 1 d . . .
h2a h -0.0359(10) 0.6063(15) 0.4052(15) 0.029(5) Uiso 1 1 d . . .
h1a h -0.1134(11) 0.6428(18) 0.6625(18) 0.046(6) Uiso 1 1 d . . .

loop_
_atom_site_aniso_label
_atom_site_aniso_U_11
_atom_site_aniso_U_22
_atom_site_aniso_U_33
_atom_site_aniso_U_23
_atom_site_aniso_U_13
_atom_site_aniso_U_12
si2 0.0205(3) 0.0153(2) 0.0145(2) -0.00019(19) 0.01049(19) 0.0008(2)
si1 0.0147(3) 0.0200(3) 0.0292(3) -0.0013(2) 0.0080(2) 0.0012(2)
na2 0.0250(4) 0.0220(4) 0.0182(3) 0.0008(3) 0.0142(3) 0.0001(3)
na1 0.0186(4) 0.0197(4) 0.0198(3) 0.0001(3) 0.0098(3) 0.0001(3)
c2 0.0181(10) 0.0174(9) 0.0161(8) -0.0018(7) 0.0094(8) -0.0009(8)
c1 0.0217(9) 0.0172(9) 0.0222(9) -0.0004(8) 0.0137(8) -0.0015(8)
c23 0.0337(11) 0.0205(9) 0.0254(9) 0.0005(8) 0.0202(8) 0.0036(8)
c22 0.0393(12) 0.0291(11) 0.0241(9) 0.0043(8) 0.0142(9) 0.0089(10)
c21 0.0348(11) 0.0261(11) 0.0309(10) -0.0085(8) 0.0206(9) -0.0082(9)
c13 0.0256(11) 0.0284(11) 0.0639(14) 0.0027(11) 0.0224(11) 0.0038(10)
c12 0.0169(10) 0.0277(11) 0.0511(12) -0.0096(10) 0.0021(9) -0.0022(9)
c11 0.0303(12) 0.0569(15) 0.0246(10) 0.0032(10) 0.0074(9) 0.0036(11)

loop_
_atom_type_symbol
_atom_type_description
_atom_type_scat_dispersion_real
_atom_type_scat_dispersion_imag
_atom_type_scat_source
c c 0.0033 0.0016 'international tables vol c tables 4.2.6.8 and 6.1.1.4'
h h 0.0000 0.0000 'international tables vol c tables 4.2.6.8 and 6.1.1.4'
na na 0.0362 0.0249 'international tables vol c tables 4.2.6.8 and 6.1.1.4'
si si 0.0817 0.0704 'international tables vol c tables 4.2.6.8 and 6.1.1.4'

loop_
_geom_angle_atom_site_label_1
_geom_angle_atom_site_label_2
_geom_angle_atom_site_label_3
_geom_angle
_geom_angle_site_symmetry_1
_geom_angle_site_symmetry_3
_geom_angle_publ_flag
c2 si2 c21 110.27(9) . . ?
c2 si2 c22 108.90(8) . . ?
c21 si2 c22 110.30(9) . . ?
c2 si2 c23 117.99(8) . . ?
c21 si2 c23 104.55(8) . . ?
c22 si2 c23 104.56(8) . . ?
c1 si1 c13 117.60(9) . . ?
c1 si1 c11 110.79(9) . . ?
c13 si1 c11 107.13(9) . . ?
c1 si1 c12 110.21(9) . . ?
c13 si1 c12 103.75(9) . . ?
c11 si1 c12 106.64(10) . . ?
c1 na2 c1 109.23(5) . 2_556 ?
c1 na2 c2 137.05(6) . . ?
c1 na2 c2 111.54(6) 2_556 . ?
c1 na2 c2 98.44(6) . 5_566 ?
c1 na2 c2 93.73(6) 2_556 5_566 ?
c2 na2 c2 91.90(5) . 5_566 ?
c1 na2 h2b 156.1(4) . . ?
c1 na2 h2b 94.3(4) 2_556 . ?
c2 na2 h2b 19.6(4) . . ?
c2 na2 h2b 83.7(4) 5_566 . ?
c1 na2 h2a 121.5(4) . . ?
c1 na2 h2a 129.1(4) 2_556 . ?
c2 na2 h2a 18.8(4) . . ?
c2 na2 h2a 84.1(4) 5_566 . ?
h2b na2 h2a 34.8(5) . . ?
c1 na2 h1a 19.5(5) . . ?
c1 na2 h1a 107.5(4) 2_556 . ?
c2 na2 h1a 128.5(4) . . ?
c2 na2 h1a 117.8(5) 5_566 . ?
h2b na2 h1a 147.3(6) . . ?
h2a na2 h1a 118.4(6) . . ?
c2 na1 c2 112.51(5) 5_566 6_566 ?
c2 na1 h1b 124.0(4) 5_566 . ?
c2 na1 h1b 85.5(4) 6_566 . ?
si2 c2 na1 107.42(8) . 5_566 ?
si2 c2 na1 105.95(8) . 6_565 ?
na1 c2 na1 66.94(4) 5_566 6_565 ?
si2 c2 na2 90.57(6) . . ?
na1 c2 na2 149.49(8) 5_566 . ?
na1 c2 na2 132.37(8) 6_565 . ?
si2 c2 na2 178.28(9) . 5_566 ?
na1 c2 na2 73.33(5) 5_566 5_566 ?
na1 c2 na2 75.77(5) 6_565 5_566 ?
na2 c2 na2 88.10(5) . 5_566 ?
si2 c2 h2b 112.0(11) . . ?
na1 c2 h2b 83.6(10) 5_566 . ?
na1 c2 h2b 137.4(10) 6_565 . ?
na2 c2 h2b 66.6(10) . . ?
na2 c2 h2b 66.4(10) 5_566 . ?
si2 c2 h2a 113.0(12) . . ?
na1 c2 h2a 126.3(11) 5_566 . ?
na1 c2 h2a 69.0(10) 6_565 . ?
na2 c2 h2a 63.4(10) . . ?
na2 c2 h2a 67.3(11) 5_566 . ?
h2b c2 h2a 110.8(15) . . ?
si1 c1 na2 109.72(8) . . ?
si1 c1 na2 171.33(10) . 2_556 ?
na2 c1 na2 70.63(5) . 2_556 ?
si1 c1 h1b 106.4(11) . . ?
na2 c1 h1b 140.5(11) . . ?
na2 c1 h1b 71.3(11) 2_556 . ?
si1 c1 h1a 106.2(13) . . ?
na2 c1 h1a 83.7(13) . . ?
na2 c1 h1a 82.5(13) 2_556 . ?
h1b c1 h1a 101.3(16) . . ?
si2 c23 h23a 109.5 . . ?
si2 c23 h23b 109.5 . . ?
h23a c23 h23b 109.5 . . ?
si2 c23 h23c 109.5 . . ?
h23a c23 h23c 109.5 . . ?
h23b c23 h23c 109.5 . . ?
si2 c22 h22a 109.5 . . ?
si2 c22 h22b 109.5 . . ?
h22a c22 h22b 109.5 . . ?
si2 c22 h22c 109.5 . . ?
h22a c22 h22c 109.5 . . ?
h22b c22 h22c 109.5 . . ?
si2 c21 h21a 109.5 . . ?
si2 c21 h21b 109.5 . . ?
h21a c21 h21b 109.5 . . ?
si2 c21 h21c 109.5 . . ?
h21a c21 h21c 109.5 . . ?
h21b c21 h21c 109.5 . . ?
si1 c13 h13a 109.5 . . ?
si1 c13 h13b 109.5 . . ?
h13a c13 h13b 109.5 . . ?
si1 c13 h13c 109.5 . . ?
h13a c13 h13c 109.5 . . ?
h13b c13 h13c 109.5 . . ?
si1 c12 h12a 109.5 . . ?
si1 c12 h12b 109.5 . . ?
h12a c12 h12b 109.5 . . ?
si1 c12 h12c 109.5 . . ?
h12a c12 h12c 109.5 . . ?
h12b c12 h12c 109.5 . . ?
si1 c11 h11a 109.5 . . ?
si1 c11 h11b 109.5 . . ?
h11a c11 h11b 109.5 . . ?
si1 c11 h11c 109.5 . . ?
h11a c11 h11c 109.5 . . ?
h11b c11 h11c 109.5 . . ?

loop_
_geom_bond_atom_site_label_1
_geom_bond_atom_site_label_2
_geom_bond_distance
_geom_bond_site_symmetry_2
_geom_bond_publ_flag
si2 c2 1.8248(18) . ?
si2 c21 1.8688(18) . ?
si2 c22 1.8765(18) . ?
si2 c23 1.8851(16) . ?
si1 c1 1.8299(19) . ?
si1 c13 1.8730(19) . ?
si1 c11 1.8808(19) . ?
si1 c12 1.894(2) . ?
na2 c1 2.5953(19) . ?
na2 c1 2.649(2) 2_556 ?
na2 c2 2.7872(17) . ?
na2 c2 2.8189(18) 5_566 ?
na2 h2b 2.564(16) . ?
na2 h2a 2.515(16) . ?
na2 h1a 2.65(2) . ?
na1 c2 2.6335(18) 5_566 ?
na1 c2 2.6476(19) 6_566 ?
na1 h1b 2.658(18) . ?
c2 na1 2.6335(18) 5_566 ?
c2 na1 2.6476(19) 6_565 ?
c2 na2 2.8189(18) 5_566 ?
c2 h2b 0.937(17) . ?
c2 h2a 0.909(18) . ?
c1 na2 2.6488(19) 2_556 ?
c1 h1b 0.947(18) . ?
c1 h1a 0.89(2) . ?
c23 h23a 0.980 . ?
c23 h23b 0.980 . ?
c23 h23c 0.980 . ?
c22 h22a 0.980 . ?
c22 h22b 0.980 . ?
c22 h22c 0.980 . ?
c21 h21a 0.980 . ?
c21 h21b 0.980 . ?
c21 h21c 0.980 . ?
c13 h13a 0.980 . ?
c13 h13b 0.980 . ?
c13 h13c 0.980 . ?
c12 h12a 0.980 . ?
c12 h12b 0.980 . ?
c12 h12c 0.980 . ?
c11 h11a 0.980 . ?
c11 h11b 0.980 . ?
c11 h11c 0.980 . ?
